data_1558625
loop_
_publ_author_name
'Fujii, Y.'
'Maruyama, M.'
'Cuong, N.T.'
'Okada, S.'

_publ_section_title
;
 Pentadiamond: A hard carbon allotrope of a pentagonal network of sp2 and
 sp3 C atoms
;
_journal_name_full 'Physical Review Letters'
_journal_page_first 016001
_journal_page_last 016001
_journal_paper_doi 10.1103/PhysRevLett.125.016001
_journal_volume 125
_journal_year 2020
_chemical_formula_sum C
_chemical_name_common pentadiamond
_chemical_name_mineral pentadiamond
_space_group_IT_number 225
_space_group_name_Hall '-F 4 2 3'
_space_group_name_H-M_alt 'F m -3 m'
_cell_angle_alpha 90.000000
_cell_angle_beta 90.000000
_cell_angle_gamma 90.000000
_cell_formula_units_Z 88
_cell_length_a 9.195000
_cell_length_b 9.195000
_cell_length_c 9.195000
_cell_volume 777.419
_diffrn_ambient_pressure 100
_diffrn_ambient_temperature 298
_cod_data_source_file pentadiamond.cif
_cod_data_source_block pentadiamond
_cod_original_cell_volume 777.419012
_cod_database_code 1558625

loop_
_cod_entry_issue_id
_cod_entry_issue_origin
_cod_entry_issue_severity
_cod_entry_issue_description
_cod_entry_issue_author
_cod_entry_issue_date
1 original retraction
;
    This file does not describe any real compound and was retracted by
    the authors. The previously deposited coordinates can be reviewed
    in older revisions of this file or in the COD Subversion
    repository, svn://www.crystallography.net/cod/retracted/.

    The precise reasons for the retraction and other circumstances are
    discussed in the errata of Physical Review Letters:

    Phys. Rev. Lett. 125, 079901

    https://journals.aps.org/prl/abstract/10.1103/PhysRevLett.125.079901
    https://journals.aps.org/prl/pdf/10.1103/PhysRevLett.125.079901
    doi:10.1103/PhysRevLett.125.079901
    (https://doi.org/10.1103/PhysRevLett.125.079901)
;
'Andrius Merkys' 2021-09-03

loop_
_space_group_symop_id
_space_group_symop_operation_xyz
1 x,y,z
2 -x,-y,-z
3 -x,-y,z
4 x,y,-z
5 -x,y,-z
6 x,-y,z
7 x,-y,-z
8 -x,y,z
9 z,x,y
10 -z,-x,-y
11 z,-x,-y
12 -z,x,y
13 -z,-x,y
14 z,x,-y
15 -z,x,-y
16 z,-x,y
17 y,z,x
18 -y,-z,-x
19 -y,z,-x
20 y,-z,x
21 y,-z,-x
22 -y,z,x
23 -y,-z,x
24 y,z,-x
25 y,x,-z
26 -y,-x,z
27 -y,-x,-z
28 y,x,z
29 y,-x,z
30 -y,x,-z
31 -y,x,z
32 y,-x,-z
33 x,z,-y
34 -x,-z,y
35 -x,z,y
36 x,-z,-y
37 -x,-z,-y
38 x,z,y
39 x,-z,y
40 -x,z,-y
41 z,y,-x
42 -z,-y,x
43 z,-y,x
44 -z,y,-x
45 -z,y,x
46 z,-y,-x
47 -z,-y,-x
48 z,y,x
49 x,y+1/2,z+1/2
50 -x,-y+1/2,-z+1/2
51 -x,-y+1/2,z+1/2
52 x,y+1/2,-z+1/2
53 -x,y+1/2,-z+1/2
54 x,-y+1/2,z+1/2
55 x,-y+1/2,-z+1/2
56 -x,y+1/2,z+1/2
57 z,x+1/2,y+1/2
58 -z,-x+1/2,-y+1/2
59 z,-x+1/2,-y+1/2
60 -z,x+1/2,y+1/2
61 -z,-x+1/2,y+1/2
62 z,x+1/2,-y+1/2
63 -z,x+1/2,-y+1/2
64 z,-x+1/2,y+1/2
65 y,z+1/2,x+1/2
66 -y,-z+1/2,-x+1/2
67 -y,z+1/2,-x+1/2
68 y,-z+1/2,x+1/2
69 y,-z+1/2,-x+1/2
70 -y,z+1/2,x+1/2
71 -y,-z+1/2,x+1/2
72 y,z+1/2,-x+1/2
73 y,x+1/2,-z+1/2
74 -y,-x+1/2,z+1/2
75 -y,-x+1/2,-z+1/2
76 y,x+1/2,z+1/2
77 y,-x+1/2,z+1/2
78 -y,x+1/2,-z+1/2
79 -y,x+1/2,z+1/2
80 y,-x+1/2,-z+1/2
81 x,z+1/2,-y+1/2
82 -x,-z+1/2,y+1/2
83 -x,z+1/2,y+1/2
84 x,-z+1/2,-y+1/2
85 -x,-z+1/2,-y+1/2
86 x,z+1/2,y+1/2
87 x,-z+1/2,y+1/2
88 -x,z+1/2,-y+1/2
89 z,y+1/2,-x+1/2
90 -z,-y+1/2,x+1/2
91 z,-y+1/2,x+1/2
92 -z,y+1/2,-x+1/2
93 -z,y+1/2,x+1/2
94 z,-y+1/2,-x+1/2
95 -z,-y+1/2,-x+1/2
96 z,y+1/2,x+1/2
97 x+1/2,y,z+1/2
98 -x+1/2,-y,-z+1/2
99 -x+1/2,-y,z+1/2
100 x+1/2,y,-z+1/2
101 -x+1/2,y,-z+1/2
102 x+1/2,-y,z+1/2
103 x+1/2,-y,-z+1/2
104 -x+1/2,y,z+1/2
105 z+1/2,x,y+1/2
106 -z+1/2,-x,-y+1/2
107 z+1/2,-x,-y+1/2
108 -z+1/2,x,y+1/2
109 -z+1/2,-x,y+1/2
110 z+1/2,x,-y+1/2
111 -z+1/2,x,-y+1/2
112 z+1/2,-x,y+1/2
113 y+1/2,z,x+1/2
114 -y+1/2,-z,-x+1/2
115 -y+1/2,z,-x+1/2
116 y+1/2,-z,x+1/2
117 y+1/2,-z,-x+1/2
118 -y+1/2,z,x+1/2
119 -y+1/2,-z,x+1/2
120 y+1/2,z,-x+1/2
121 y+1/2,x,-z+1/2
122 -y+1/2,-x,z+1/2
123 -y+1/2,-x,-z+1/2
124 y+1/2,x,z+1/2
125 y+1/2,-x,z+1/2
126 -y+1/2,x,-z+1/2
127 -y+1/2,x,z+1/2
128 y+1/2,-x,-z+1/2
129 x+1/2,z,-y+1/2
130 -x+1/2,-z,y+1/2
131 -x+1/2,z,y+1/2
132 x+1/2,-z,-y+1/2
133 -x+1/2,-z,-y+1/2
134 x+1/2,z,y+1/2
135 x+1/2,-z,y+1/2
136 -x+1/2,z,-y+1/2
137 z+1/2,y,-x+1/2
138 -z+1/2,-y,x+1/2
139 z+1/2,-y,x+1/2
140 -z+1/2,y,-x+1/2
141 -z+1/2,y,x+1/2
142 z+1/2,-y,-x+1/2
143 -z+1/2,-y,-x+1/2
144 z+1/2,y,x+1/2
145 x+1/2,y+1/2,z
146 -x+1/2,-y+1/2,-z
147 -x+1/2,-y+1/2,z
148 x+1/2,y+1/2,-z
149 -x+1/2,y+1/2,-z
150 x+1/2,-y+1/2,z
151 x+1/2,-y+1/2,-z
152 -x+1/2,y+1/2,z
153 z+1/2,x+1/2,y
154 -z+1/2,-x+1/2,-y
155 z+1/2,-x+1/2,-y
156 -z+1/2,x+1/2,y
157 -z+1/2,-x+1/2,y
158 z+1/2,x+1/2,-y
159 -z+1/2,x+1/2,-y
160 z+1/2,-x+1/2,y
161 y+1/2,z+1/2,x
162 -y+1/2,-z+1/2,-x
163 -y+1/2,z+1/2,-x
164 y+1/2,-z+1/2,x
165 y+1/2,-z+1/2,-x
166 -y+1/2,z+1/2,x
167 -y+1/2,-z+1/2,x
168 y+1/2,z+1/2,-x
169 y+1/2,x+1/2,-z
170 -y+1/2,-x+1/2,z
171 -y+1/2,-x+1/2,-z
172 y+1/2,x+1/2,z
173 y+1/2,-x+1/2,z
174 -y+1/2,x+1/2,-z
175 -y+1/2,x+1/2,z
176 y+1/2,-x+1/2,-z
177 x+1/2,z+1/2,-y
178 -x+1/2,-z+1/2,y
179 -x+1/2,z+1/2,y
180 x+1/2,-z+1/2,-y
181 -x+1/2,-z+1/2,-y
182 x+1/2,z+1/2,y
183 x+1/2,-z+1/2,y
184 -x+1/2,z+1/2,-y
185 z+1/2,y+1/2,-x
186 -z+1/2,-y+1/2,x
187 z+1/2,-y+1/2,x
188 -z+1/2,y+1/2,-x
189 -z+1/2,y+1/2,x
190 z+1/2,-y+1/2,-x
191 -z+1/2,-y+1/2,-x
192 z+1/2,y+1/2,x

loop_
_atom_site_label
_atom_site_occupancy
_atom_site_fract_x
_atom_site_fract_y
_atom_site_fract_z
_atom_site_adp_type
_atom_site_B_iso_or_equiv
_atom_site_type_symbol
. . . . . . . .
